data_4346946
loop_
_publ_author_name
'England, Jason'
'Bill, Eckhard'
'Weyherm\"uller, Thomas'
'Neese, Frank'
'Atanasov, Mihail'
'Wieghardt, Karl'

_publ_section_title
;
 Molecular and Electronic Structures of Homoleptic Six-Coordinate
 Cobalt(I) Complexes of 2,2':6',2&#x2033;-Terpyridine, 2,2'-Bipyridine,
 and 1,10-Phenanthroline. An Experimental and Computational Study.
;
_journal_issue 24
_journal_name_full 'Inorganic chemistry'
_journal_page_first 12002
_journal_page_last 12018
_journal_paper_doi 10.1021/acs.inorgchem.5b02415
_journal_volume 54
_journal_year 2015
_chemical_compound_source 'dichloromethane, ethanol'
_chemical_formula_moiety 'C30 H22 Co N6, C4 Co O4'
_chemical_formula_sum 'C34 H22 Co2 N6 O4'
_chemical_formula_weight 696.44
_space_group_IT_number 2
_space_group_name_Hall '-P 1'
_space_group_name_H-M_alt 'P -1'
_symmetry_cell_setting triclinic
_symmetry_Int_Tables_number 2
_symmetry_space_group_name_Hall '-P 1'
_symmetry_space_group_name_H-M 'P -1'
_atom_sites_solution_hydrogens geom
_atom_sites_solution_primary direct
_atom_sites_solution_secondary difmap
_audit_block_code WGT-CA-019-03
_audit_creation_date 2011-07-28
_audit_creation_method SHELXL-97
_cell_angle_alpha 80.265(4)
_cell_angle_beta 88.642(5)
_cell_angle_gamma 89.549(5)
_cell_formula_units_Z 2
_cell_length_a 9.0566(6)
_cell_length_b 11.5661(6)
_cell_length_c 14.6130(8)
_cell_measurement_reflns_used 38839
_cell_measurement_temperature 100(2)
_cell_measurement_theta_max 33.0996
_cell_measurement_theta_min 2.632
_cell_volume 1508.23(15)
_computing_cell_refinement 'DENZO (Bruker AXS, 2006)'
_computing_data_collection 'DATCOL (Bruker AXS, 2006)'
_computing_data_reduction 'DENZO (Bruker AXS, 2006)'
_computing_structure_refinement 'SHELXL-97 (Sheldrick, 1997)'
_computing_structure_solution 'SHELXS-97 (Sheldrick, 1990)'
_diffrn_ambient_temperature 100(2)
_diffrn_detector_area_resol_mean 18.02
_diffrn_measured_fraction_theta_full 0.996
_diffrn_measured_fraction_theta_max 0.996
_diffrn_measurement_device_type 'Bruker AXS Enraf-Nonius KappaCCD'
_diffrn_measurement_method 'CCD \f- and \w-scans'
_diffrn_radiation_monochromator graphite
_diffrn_radiation_source '0.2 x 2mm^2^ focus rotating anode'
_diffrn_radiation_type MoK\a
_diffrn_radiation_wavelength 0.71073
_diffrn_reflns_av_R_equivalents 0.0366
_diffrn_reflns_av_sigmaI/netI 0.0380
_diffrn_reflns_limit_h_max 13
_diffrn_reflns_limit_h_min -13
_diffrn_reflns_limit_k_max 17
_diffrn_reflns_limit_k_min -17
_diffrn_reflns_limit_l_max 22
_diffrn_reflns_limit_l_min -22
_diffrn_reflns_number 36456
_diffrn_reflns_theta_full 33.10
_diffrn_reflns_theta_max 33.10
_diffrn_reflns_theta_min 2.68
_exptl_absorpt_coefficient_mu 1.150
_exptl_absorpt_correction_T_max 0.92543
_exptl_absorpt_correction_T_min 0.75041
_exptl_absorpt_correction_type gaussian
_exptl_absorpt_process_details 'SADABS (Bruker AXS, 2008)'
_exptl_crystal_colour red
_exptl_crystal_density_diffrn 1.534
_exptl_crystal_density_method 'not measured'
_exptl_crystal_description prism
_exptl_crystal_F_000 708
_exptl_crystal_size_max 0.21
_exptl_crystal_size_mid 0.18
_exptl_crystal_size_min 0.07
_refine_diff_density_max 0.481
_refine_diff_density_min -0.942
_refine_diff_density_rms 0.074
_refine_ls_extinction_method none
_refine_ls_goodness_of_fit_ref 1.063
_refine_ls_hydrogen_treatment constr
_refine_ls_matrix_type full
_refine_ls_number_parameters 415
_refine_ls_number_reflns 11409
_refine_ls_number_restraints 0
_refine_ls_restrained_S_all 1.063
_refine_ls_R_factor_all 0.0535
_refine_ls_R_factor_gt 0.0373
_refine_ls_shift/su_max 0.001
_refine_ls_shift/su_mean 0.000
_refine_ls_structure_factor_coef Fsqd
_refine_ls_weighting_details 'calc w=1/[\s^2^(Fo^2^)+(0.0386P)^2^+0.7831P] where P=(Fo^2^+2Fc^2^)/3'
_refine_ls_weighting_scheme calc
_refine_ls_wR_factor_gt 0.0860
_refine_ls_wR_factor_ref 0.0945
_reflns_number_gt 9215
_reflns_number_total 11409
_reflns_threshold_expression >2sigma(I)
_cod_data_source_file ic5b02415_si_002.cif
_cod_data_source_block 3
_cod_database_code 4346946

loop_
_symmetry_equiv_pos_as_xyz
'x, y, z'
'-x, -y, -z'

loop_
_atom_site_label
_atom_site_type_symbol
_atom_site_fract_x
_atom_site_fract_y
_atom_site_fract_z
_atom_site_U_iso_or_equiv
_atom_site_adp_type
_atom_site_occupancy
_atom_site_symmetry_multiplicity
_atom_site_calc_flag
_atom_site_refinement_flags
Co1 Co -0.04036(2) -0.313633(16) 0.227985(13) 0.01357(5) Uani 1 1 d .
N1 N -0.24931(13) -0.32342(10) 0.29884(8) 0.0164(2) Uani 1 1 d .
C2 C -0.34976(16) -0.40893(13) 0.30170(10) 0.0197(3) Uani 1 1 d .
H2 H -0.3293 -0.4708 0.2679 0.024 Uiso 1 1 calc R
C3 C -0.48217(18) -0.41086(15) 0.35188(11) 0.0245(3) Uani 1 1 d .
H3 H -0.5497 -0.4736 0.3534 0.029 Uiso 1 1 calc R
C4 C -0.51416(17) -0.31924(15) 0.39989(11) 0.0242(3) Uani 1 1 d .
H4 H -0.6041 -0.3183 0.4345 0.029 Uiso 1 1 calc R
C5 C -0.41251(17) -0.22930(14) 0.39633(10) 0.0205(3) Uani 1 1 d .
H5 H -0.4328 -0.1651 0.4276 0.025 Uiso 1 1 calc R
C6 C -0.27998(16) -0.23437(12) 0.34625(9) 0.0163(2) Uani 1 1 d .
C7 C -0.16031(16) -0.14829(12) 0.34244(9) 0.0165(2) Uani 1 1 d .
C8 C -0.16612(18) -0.04755(13) 0.38310(11) 0.0225(3) Uani 1 1 d .
H8 H -0.2524 -0.0291 0.4161 0.027 Uiso 1 1 calc R
C9 C -0.0434(2) 0.02552(14) 0.37457(12) 0.0269(3) Uani 1 1 d .
H9 H -0.0453 0.0947 0.4016 0.032 Uiso 1 1 calc R
C10 C 0.08193(18) -0.00330(13) 0.32632(12) 0.0243(3) Uani 1 1 d .
H10 H 0.1664 0.0459 0.3198 0.029 Uiso 1 1 calc R
C11 C 0.08188(16) -0.10529(12) 0.28765(10) 0.0176(2) Uani 1 1 d .
N12 N -0.03755(13) -0.17647(10) 0.29542(8) 0.0151(2) Uani 1 1 d .
C13 C 0.20710(16) -0.14807(12) 0.23572(10) 0.0170(2) Uani 1 1 d .
C14 C 0.34663(17) -0.09635(13) 0.22576(11) 0.0211(3) Uani 1 1 d .
H14 H 0.3666 -0.0301 0.2540 0.025 Uiso 1 1 calc R
C15 C 0.45577(18) -0.14259(15) 0.17427(12) 0.0248(3) Uani 1 1 d .
H15 H 0.5505 -0.1073 0.1652 0.030 Uiso 1 1 calc R
C16 C 0.42414(18) -0.24137(15) 0.13614(12) 0.0259(3) Uani 1 1 d .
H16 H 0.4969 -0.2750 0.1007 0.031 Uiso 1 1 calc R
C17 C 0.28451(17) -0.28999(14) 0.15078(11) 0.0216(3) Uani 1 1 d .
H17 H 0.2644 -0.3589 0.1260 0.026 Uiso 1 1 calc R
N18 N 0.17603(14) -0.24461(10) 0.19832(8) 0.0173(2) Uani 1 1 d .
N21 N 0.05030(13) -0.45969(10) 0.31811(8) 0.0167(2) Uani 1 1 d .
C22 C 0.11445(16) -0.45756(13) 0.39971(10) 0.0197(3) Uani 1 1 d .
H22 H 0.1141 -0.3860 0.4234 0.024 Uiso 1 1 calc R
C23 C 0.18126(17) -0.55515(14) 0.45095(11) 0.0230(3) Uani 1 1 d .
H23 H 0.2246 -0.5507 0.5088 0.028 Uiso 1 1 calc R
C24 C 0.18335(18) -0.65946(14) 0.41577(11) 0.0256(3) Uani 1 1 d .
H24 H 0.2297 -0.7273 0.4489 0.031 Uiso 1 1 calc R
C25 C 0.11718(18) -0.66338(13) 0.33202(11) 0.0222(3) Uani 1 1 d .
H25 H 0.1175 -0.7339 0.3069 0.027 Uiso 1 1 calc R
C26 C 0.05008(15) -0.56244(12) 0.28507(10) 0.0167(2) Uani 1 1 d .
C27 C -0.02722(16) -0.55724(12) 0.19690(10) 0.0173(2) Uani 1 1 d .
C28 C -0.06360(19) -0.65352(13) 0.15628(11) 0.0233(3) Uani 1 1 d .
H28 H -0.0342 -0.7303 0.1838 0.028 Uiso 1 1 calc R
C29 C -0.1435(2) -0.63586(14) 0.07495(11) 0.0266(3) Uani 1 1 d .
H29 H -0.1688 -0.7006 0.0462 0.032 Uiso 1 1 calc R
C30 C -0.18595(19) -0.52277(13) 0.03605(11) 0.0234(3) Uani 1 1 d .
H30 H -0.2419 -0.5092 -0.0189 0.028 Uiso 1 1 calc R
C31 C -0.14498(16) -0.42955(12) 0.07918(10) 0.0173(2) Uani 1 1 d .
N32 N -0.06759(13) -0.44665(10) 0.15848(8) 0.0156(2) Uani 1 1 d .
C33 C -0.17871(16) -0.30536(12) 0.04501(10) 0.0177(2) Uani 1 1 d .
C34 C -0.2530(2) -0.26600(14) -0.03676(11) 0.0251(3) Uani 1 1 d .
H34 H -0.2864 -0.3202 -0.0738 0.030 Uiso 1 1 calc R
C35 C -0.2777(2) -0.14712(15) -0.06333(12) 0.0313(4) Uani 1 1 d .
H35 H -0.3293 -0.1187 -0.1185 0.038 Uiso 1 1 calc R
C36 C -0.2261(2) -0.06952(15) -0.00829(12) 0.0293(3) Uani 1 1 d .
H36 H -0.2401 0.0127 -0.0257 0.035 Uiso 1 1 calc R
C37 C -0.15386(18) -0.11510(13) 0.07238(11) 0.0219(3) Uani 1 1 d .
H37 H -0.1187 -0.0621 0.1099 0.026 Uiso 1 1 calc R
N38 N -0.13092(14) -0.23067(10) 0.10030(8) 0.0169(2) Uani 1 1 d .
Co2 Co -0.56574(2) -0.224292(19) -0.295213(15) 0.02313(5) Uani 1 1 d .
O41 O -0.71420(18) -0.09914(13) -0.16100(11) 0.0418(3) Uani 1 1 d .
C41 C -0.6560(2) -0.14817(15) -0.21445(13) 0.0288(3) Uani 1 1 d .
O42 O -0.38499(16) -0.06039(14) -0.42397(10) 0.0383(3) Uani 1 1 d .
C42 C -0.45360(19) -0.12625(16) -0.37204(12) 0.0278(3) Uani 1 1 d .
O43 O -0.77706(15) -0.31134(14) -0.41570(10) 0.0372(3) Uani 1 1 d .
C43 C -0.69543(19) -0.27775(15) -0.36660(12) 0.0268(3) Uani 1 1 d .
C44 C -0.4706(2) -0.34445(16) -0.23085(12) 0.0283(3) Uani 1 1 d .
O44 O -0.41209(17) -0.42358(12) -0.18725(10) 0.0380(3) Uani 1 1 d .

loop_
_atom_site_aniso_label
_atom_site_aniso_U_11
_atom_site_aniso_U_22
_atom_site_aniso_U_33
_atom_site_aniso_U_23
_atom_site_aniso_U_13
_atom_site_aniso_U_12
Co1 0.01485(9) 0.01099(8) 0.01529(8) -0.00321(6) -0.00192(6) 0.00010(6)
N1 0.0167(5) 0.0148(5) 0.0181(5) -0.0038(4) -0.0019(4) 0.0006(4)
C2 0.0180(6) 0.0207(6) 0.0213(6) -0.0062(5) -0.0005(5) -0.0031(5)
C3 0.0199(7) 0.0283(7) 0.0265(7) -0.0082(6) 0.0020(6) -0.0061(6)
C4 0.0174(7) 0.0321(8) 0.0246(7) -0.0097(6) 0.0013(5) -0.0012(6)
C5 0.0182(6) 0.0241(7) 0.0205(6) -0.0075(5) -0.0017(5) 0.0030(5)
C6 0.0168(6) 0.0159(6) 0.0166(6) -0.0034(4) -0.0035(5) 0.0024(5)
C7 0.0191(6) 0.0142(5) 0.0164(6) -0.0033(4) -0.0025(5) 0.0021(5)
C8 0.0254(7) 0.0178(6) 0.0259(7) -0.0083(5) 0.0006(6) 0.0017(5)
C9 0.0326(8) 0.0163(6) 0.0348(8) -0.0125(6) -0.0009(7) -0.0005(6)
C10 0.0251(7) 0.0167(6) 0.0329(8) -0.0093(6) -0.0027(6) -0.0028(5)
C11 0.0192(6) 0.0136(5) 0.0199(6) -0.0027(5) -0.0037(5) -0.0002(5)
N12 0.0165(5) 0.0132(5) 0.0157(5) -0.0023(4) -0.0035(4) 0.0005(4)
C13 0.0188(6) 0.0131(5) 0.0187(6) -0.0009(4) -0.0030(5) -0.0003(5)
C14 0.0216(7) 0.0169(6) 0.0236(7) 0.0005(5) -0.0038(5) -0.0031(5)
C15 0.0186(7) 0.0257(7) 0.0282(7) 0.0007(6) -0.0016(6) -0.0033(6)
C16 0.0198(7) 0.0282(8) 0.0291(8) -0.0037(6) 0.0034(6) 0.0015(6)
C17 0.0212(7) 0.0210(6) 0.0233(7) -0.0058(5) 0.0010(5) 0.0010(5)
N18 0.0182(5) 0.0146(5) 0.0192(5) -0.0026(4) -0.0012(4) 0.0004(4)
N21 0.0151(5) 0.0157(5) 0.0190(5) -0.0022(4) -0.0009(4) 0.0003(4)
C22 0.0180(6) 0.0211(6) 0.0196(6) -0.0020(5) -0.0032(5) -0.0006(5)
C23 0.0196(7) 0.0274(7) 0.0201(6) 0.0019(5) -0.0038(5) 0.0016(6)
C24 0.0247(7) 0.0235(7) 0.0257(7) 0.0039(6) -0.0018(6) 0.0062(6)
C25 0.0245(7) 0.0161(6) 0.0247(7) 0.0000(5) 0.0006(5) 0.0040(5)
C26 0.0154(6) 0.0141(5) 0.0199(6) -0.0014(5) 0.0012(5) 0.0004(5)
C27 0.0184(6) 0.0140(5) 0.0192(6) -0.0025(5) 0.0016(5) -0.0001(5)
C28 0.0321(8) 0.0133(6) 0.0248(7) -0.0047(5) 0.0013(6) -0.0007(5)
C29 0.0408(9) 0.0170(6) 0.0238(7) -0.0084(5) -0.0025(6) -0.0044(6)
C30 0.0322(8) 0.0196(6) 0.0198(6) -0.0070(5) -0.0040(6) -0.0030(6)
C31 0.0191(6) 0.0165(6) 0.0171(6) -0.0054(5) -0.0011(5) -0.0001(5)
N32 0.0168(5) 0.0134(5) 0.0170(5) -0.0041(4) -0.0007(4) 0.0005(4)
C33 0.0190(6) 0.0174(6) 0.0172(6) -0.0038(5) -0.0014(5) 0.0012(5)
C34 0.0331(8) 0.0227(7) 0.0203(7) -0.0046(5) -0.0084(6) 0.0021(6)
C35 0.0426(10) 0.0257(8) 0.0249(8) -0.0011(6) -0.0123(7) 0.0066(7)
C36 0.0423(10) 0.0191(7) 0.0257(8) -0.0007(6) -0.0077(7) 0.0071(7)
C37 0.0289(8) 0.0154(6) 0.0215(6) -0.0034(5) -0.0039(6) 0.0032(5)
N38 0.0189(5) 0.0144(5) 0.0177(5) -0.0033(4) -0.0013(4) 0.0013(4)
Co2 0.02200(11) 0.02350(10) 0.02612(11) -0.01068(8) -0.00031(8) 0.00021(8)
O41 0.0538(9) 0.0307(7) 0.0441(8) -0.0175(6) 0.0157(7) -0.0010(6)
C41 0.0329(9) 0.0224(7) 0.0324(8) -0.0091(6) 0.0037(7) -0.0019(6)
O42 0.0379(7) 0.0466(8) 0.0326(7) -0.0128(6) 0.0039(6) -0.0145(6)
C42 0.0252(8) 0.0344(8) 0.0278(8) -0.0164(7) -0.0019(6) -0.0022(6)
O43 0.0266(6) 0.0513(9) 0.0371(7) -0.0165(6) -0.0016(5) -0.0072(6)
C43 0.0231(7) 0.0293(8) 0.0290(8) -0.0081(6) 0.0036(6) 0.0006(6)
C44 0.0288(8) 0.0291(8) 0.0305(8) -0.0148(7) -0.0049(6) -0.0010(6)
O44 0.0454(8) 0.0306(7) 0.0410(7) -0.0122(6) -0.0171(6) 0.0046(6)

loop_
_atom_type_symbol
_atom_type_description
_atom_type_scat_dispersion_real
_atom_type_scat_dispersion_imag
_atom_type_scat_source
C C 0.0033 0.0016 'International Tables Vol C Tables 4.2.6.8 and 6.1.1.4'
H H 0.0000 0.0000 'International Tables Vol C Tables 4.2.6.8 and 6.1.1.4'
N N 0.0061 0.0033 'International Tables Vol C Tables 4.2.6.8 and 6.1.1.4'
O O 0.0106 0.0060 'International Tables Vol C Tables 4.2.6.8 and 6.1.1.4'
Co Co 0.3494 0.9721 'International Tables Vol C Tables 4.2.6.8 and 6.1.1.4'

loop_
_exptl_crystal_face_index_h
_exptl_crystal_face_index_k
_exptl_crystal_face_index_l
_exptl_crystal_face_perp_dist
0.00 0.00 -1.00 0.0350
0.00 0.00 1.00 0.0350
1.00 1.00 0.00 0.1100
-1.00 -1.00 0.00 0.1000
0.00 -1.00 0.00 0.1200
-1.00 2.00 0.00 0.0900
-1.00 -2.00 0.00 0.0900

loop_
_geom_angle_atom_site_label_1
_geom_angle_atom_site_label_2
_geom_angle_atom_site_label_3
_geom_angle
N32 Co1 N12 173.49(5)
N32 Co1 N38 76.69(5)
N12 Co1 N38 99.55(5)
N32 Co1 N18 108.69(5)
N12 Co1 N18 76.78(5)
N38 Co1 N18 95.36(5)
N32 Co1 N1 98.07(5)
N12 Co1 N1 76.67(5)
N38 Co1 N1 92.97(5)
N18 Co1 N1 153.14(5)
N32 Co1 N21 76.82(5)
N12 Co1 N21 107.15(5)
N38 Co1 N21 153.27(5)
N18 Co1 N21 89.71(5)
N1 Co1 N21 94.23(5)
C2 N1 C6 118.32(12)
C2 N1 Co1 126.29(10)
C6 N1 Co1 115.38(9)
N1 C2 C3 122.88(14)
C2 C3 C4 118.83(15)
C5 C4 C3 118.92(14)
C4 C5 C6 119.20(14)
N1 C6 C5 121.82(13)
N1 C6 C7 114.15(12)
C5 C6 C7 124.00(13)
N12 C7 C8 121.40(13)
N12 C7 C6 113.35(12)
C8 C7 C6 125.24(13)
C9 C8 C7 118.90(14)
C10 C9 C8 119.63(14)
C9 C10 C11 119.00(14)
N12 C11 C10 121.60(13)
N12 C11 C13 113.22(12)
C10 C11 C13 125.18(14)
C11 N12 C7 119.47(12)
C11 N12 Co1 120.22(9)
C7 N12 Co1 120.06(9)
N18 C13 C14 121.82(13)
N18 C13 C11 114.08(12)
C14 C13 C11 124.09(13)
C15 C14 C13 119.36(14)
C14 C15 C16 118.81(15)
C17 C16 C15 118.77(15)
N18 C17 C16 123.30(14)
C17 N18 C13 117.89(13)
C17 N18 Co1 126.65(10)
C13 N18 Co1 115.39(9)
C22 N21 C26 118.18(12)
C22 N21 Co1 126.57(10)
C26 N21 Co1 115.10(9)
N21 C22 C23 122.99(14)
C22 C23 C24 118.53(14)
C25 C24 C23 119.25(14)
C24 C25 C26 119.09(14)
N21 C26 C25 121.94(13)
N21 C26 C27 114.25(12)
C25 C26 C27 123.80(13)
N32 C27 C28 121.35(14)
N32 C27 C26 113.11(12)
C28 C27 C26 125.49(13)
C29 C28 C27 119.20(14)
C30 C29 C28 119.47(14)
C29 C30 C31 118.82(14)
N32 C31 C30 121.76(13)
N32 C31 C33 113.29(12)
C30 C31 C33 124.95(13)
C31 N32 C27 119.39(12)
C31 N32 Co1 119.76(9)
C27 N32 Co1 120.19(10)
N38 C33 C34 122.07(13)
N38 C33 C31 114.24(12)
C34 C33 C31 123.69(13)
C35 C34 C33 119.16(15)
C34 C35 C36 119.24(15)
C37 C36 C35 118.38(15)
N38 C37 C36 123.30(14)
C37 N38 C33 117.82(13)
C37 N38 Co1 127.23(10)
C33 N38 Co1 114.79(9)
C42 Co2 C41 109.62(8)
C42 Co2 C44 114.93(8)
C41 Co2 C44 107.35(8)
C42 Co2 C43 105.12(8)
C41 Co2 C43 110.75(8)
C44 Co2 C43 109.09(8)
O41 C41 Co2 179.31(19)
O42 C42 Co2 177.41(17)
O43 C43 Co2 177.73(16)
O44 C44 Co2 178.05(18)

loop_
_geom_bond_atom_site_label_1
_geom_bond_atom_site_label_2
_geom_bond_distance
Co1 N32 2.0014(12)
Co1 N12 2.0047(12)
Co1 N38 2.1283(12)
Co1 N18 2.1292(13)
Co1 N1 2.1300(12)
Co1 N21 2.1307(12)
N1 C2 1.3438(18)
N1 C6 1.3585(17)
C2 C3 1.389(2)
C3 C4 1.391(2)
C4 C5 1.388(2)
C5 C6 1.397(2)
C6 C7 1.471(2)
C7 N12 1.3595(18)
C7 C8 1.3946(19)
C8 C9 1.392(2)
C9 C10 1.390(2)
C10 C11 1.391(2)
C11 N12 1.3554(18)
C11 C13 1.478(2)
C13 N18 1.3576(18)
C13 C14 1.396(2)
C14 C15 1.386(2)
C15 C16 1.388(2)
C16 C17 1.385(2)
C17 N18 1.3440(19)
N21 C22 1.3426(19)
N21 C26 1.3564(18)
C22 C23 1.388(2)
C23 C24 1.389(2)
C24 C25 1.383(2)
C25 C26 1.393(2)
C26 C27 1.473(2)
C27 N32 1.3581(18)
C27 C28 1.393(2)
C28 C29 1.391(2)
C29 C30 1.390(2)
C30 C31 1.395(2)
C31 N32 1.3534(18)
C31 C33 1.471(2)
C33 N38 1.3583(18)
C33 C34 1.392(2)
C34 C35 1.382(2)
C35 C36 1.393(2)
C36 C37 1.384(2)
C37 N38 1.3459(18)
Co2 C42 1.7638(19)
Co2 C41 1.7695(17)
Co2 C44 1.7708(19)
Co2 C43 1.7714(18)
O41 C41 1.155(2)
O42 C42 1.154(2)
O43 C43 1.156(2)
C44 O44 1.156(2)
